data_2241506
loop_
_publ_author_name
'Tiritiris, Ioannis'
'Kantlehner, Willi'

_publ_section_title
;
 Crystal structure of
 <i>N</i>''-benzyl-<i>N</i>''-[3-(benzyldimethylazaniumyl)propyl]-<i>N</i>,<i>N</i>,<i>N</i>',<i>N</i>'-tetramethylguanidinium
 bis(tetraphenylborate)
;
_journal_coeditor_code RZ5181
_journal_issue 12
_journal_name_full 'Acta Crystallographica Section E'
_journal_page_first o1086
_journal_page_last o1087
_journal_paper_doi 10.1107/S2056989015024639
_journal_volume 71
_journal_year 2015
_chemical_formula_iupac 'C24 H38 N4 2+, 2C24 H20 B -'
_chemical_formula_moiety 'C24 H38 N4 2+, 2(C24 H20 B -)'
_chemical_formula_sum 'C72 H78 B2 N4'
_chemical_formula_weight 1021.00
_chemical_name_systematic
;<i>N</i>''-Benzyl-<i>N</i>''-[3-(benzyldimethylazaniumyl)propyl]-<i>N</i>,<i>N</i>,<i>N</i>',<i>N</i>'-tetramethylguanidinium
bis(tetraphenylborate)
;
_space_group_crystal_system monoclinic
_space_group_IT_number 14
_space_group_name_Hall '-P 2ybc'
_space_group_name_H-M_alt 'P 1 21/c 1'
_symmetry_space_group_name_Hall '-P 2ybc'
_symmetry_space_group_name_H-M 'P 1 21/c 1'
_atom_sites_solution_hydrogens geom
_atom_sites_solution_primary direct
_atom_sites_solution_secondary difmap
_audit_creation_method SHELXL-2014/7
_cell_angle_alpha 90
_cell_angle_beta 112.507(2)
_cell_angle_gamma 90
_cell_formula_units_Z 4
_cell_length_a 20.3677(9)
_cell_length_b 12.1101(5)
_cell_length_c 25.5580(12)
_cell_measurement_reflns_used 70711
_cell_measurement_temperature 100(2)
_cell_measurement_theta_max 30.66
_cell_measurement_theta_min 1.65
_cell_volume 5823.8(5)
_computing_cell_refinement
;
SAINT (Bruker, 2008)
;
_computing_data_collection
;
APEX2 (Bruker, 2008)
;
_computing_data_reduction
;
SAINT (Bruker, 2008)
;
_computing_molecular_graphics
;
DIAMOND (Brandenburg & Putz, 2005)
;
_computing_publication_material
;
SHELXL2014 (Sheldrick, 2015)
;
_computing_structure_refinement
;
SHELXL2014 (Sheldrick, 2015)
;
_computing_structure_solution
;
SHELXS97 (Sheldrick, 2008)
;
_diffrn_ambient_temperature 100(2)
_diffrn_measured_fraction_theta_full 1.000
_diffrn_measured_fraction_theta_max 0.988
_diffrn_measurement_device_type 'Bruker Kappa APEXII DUO'
_diffrn_measurement_method '\f scans, and \w scans'
_diffrn_radiation_monochromator Triumph
_diffrn_radiation_type MoK\a
_diffrn_radiation_wavelength 0.71073
_diffrn_reflns_av_R_equivalents 0.0320
_diffrn_reflns_limit_h_max 28
_diffrn_reflns_limit_h_min -29
_diffrn_reflns_limit_k_max 15
_diffrn_reflns_limit_k_min -17
_diffrn_reflns_limit_l_max 36
_diffrn_reflns_limit_l_min -36
_diffrn_reflns_number 70711
_diffrn_reflns_theta_full 25.242
_diffrn_reflns_theta_max 30.658
_diffrn_reflns_theta_min 1.648
_diffrn_standards_decay_% 0
_diffrn_standards_interval_count 0
_diffrn_standards_number 0
_exptl_absorpt_coefficient_mu 0.067
_exptl_absorpt_correction_type none
_exptl_crystal_colour colorless
_exptl_crystal_density_diffrn 1.164
_exptl_crystal_density_method 'not measured'
_exptl_crystal_description block
_exptl_crystal_F_000 2192
_exptl_crystal_size_max 0.38
_exptl_crystal_size_mid 0.25
_exptl_crystal_size_min 0.12
_refine_diff_density_max 0.375
_refine_diff_density_min -0.306
_refine_ls_extinction_method none
_refine_ls_goodness_of_fit_ref 1.025
_refine_ls_hydrogen_treatment constr
_refine_ls_matrix_type full
_refine_ls_number_parameters 709
_refine_ls_number_reflns 17795
_refine_ls_number_restraints 0
_refine_ls_restrained_S_all 1.025
_refine_ls_R_factor_all 0.0613
_refine_ls_R_factor_gt 0.0432
_refine_ls_shift/su_max 0.000
_refine_ls_shift/su_mean 0.000
_refine_ls_structure_factor_coef Fsqd
_refine_ls_weighting_details 'w=1/[\s^2^(Fo^2^)+(0.0586P)^2^+1.3509P] where P=(Fo^2^+2Fc^2^)/3'
_refine_ls_weighting_scheme calc
_refine_ls_wR_factor_gt 0.1069
_refine_ls_wR_factor_ref 0.1168
_reflns_number_gt 13809
_reflns_number_total 17795
_reflns_threshold_expression 'I > 2\s(I)'
_cod_data_source_file rz5181sup1.cif
_cod_data_source_block I
_cod_original_cell_volume 5823.9(5)
_cod_database_code 2241506
_shelx_space_group_comment
;
The symmetry employed for this shelxl refinement is uniquely defined
by the following loop, which should always be used as a source of
symmetry information in preference to the above space-group names.
They are only intended as comments.
;

loop_
_symmetry_equiv_pos_as_xyz
'x, y, z'
'-x, y+1/2, -z+1/2'
'-x, -y, -z'
'x, -y-1/2, z-1/2'

loop_
_atom_site_type_symbol
_atom_site_label
_atom_site_fract_x
_atom_site_fract_y
_atom_site_fract_z
_atom_site_U_iso_or_equiv
_atom_site_adp_type
_atom_site_calc_flag
_atom_site_occupancy
N N1 0.42988(5) 0.26256(7) 0.07644(4) 0.01750(16) Uani d 1
N N2 0.35454(5) 0.13022(7) 0.08976(4) 0.01989(17) Uani d 1
N N3 0.30742(4) 0.29028(7) 0.03943(3) 0.01659(16) Uani d 1
N N4 0.17834(4) 0.31337(7) -0.17076(3) 0.01554(16) Uani d 1
C C1 0.36450(5) 0.22714(8) 0.06888(4) 0.01603(18) Uani d 1
C C2 0.44809(6) 0.38008(9) 0.08200(4) 0.0197(2) Uani d 1
H H2A 0.4547 0.4054 0.0479 0.030 Uiso calc 1
H H2B 0.4922 0.3913 0.1152 0.030 Uiso calc 1
H H2C 0.4096 0.4222 0.0867 0.030 Uiso calc 1
C C3 0.48710(6) 0.18814(10) 0.07763(5) 0.0245(2) Uani d 1
H H3A 0.5228 0.1835 0.1163 0.037 Uiso calc 1
H H3B 0.5093 0.2166 0.0524 0.037 Uiso calc 1
H H3C 0.4675 0.1145 0.0649 0.037 Uiso calc 1
C C4 0.29137(6) 0.06255(9) 0.06026(5) 0.0242(2) Uani d 1
H H4A 0.2597 0.0651 0.0810 0.036 Uiso calc 1
H H4B 0.3058 -0.0140 0.0582 0.036 Uiso calc 1
H H4C 0.2664 0.0913 0.0219 0.036 Uiso calc 1
C C5 0.40727(6) 0.08275(10) 0.14151(5) 0.0279(2) Uani d 1
H H5A 0.4338 0.0245 0.1315 0.042 Uiso calc 1
H H5B 0.3831 0.0514 0.1647 0.042 Uiso calc 1
H H5C 0.4402 0.1406 0.1630 0.042 Uiso calc 1
C C6 0.24849(5) 0.30775(9) 0.05902(4) 0.01947(19) Uani d 1
H H6A 0.2600 0.2719 0.0963 0.023 Uiso calc 1
H H6B 0.2044 0.2740 0.0318 0.023 Uiso calc 1
C C7 0.23730(5) 0.43013(9) 0.06391(4) 0.0193(2) Uani d 1
C C8 0.17815(6) 0.48332(10) 0.02458(5) 0.0230(2) Uani d 1
H H8 0.1430 0.4416 -0.0041 0.028 Uiso calc 1
C C9 0.17034(6) 0.59713(10) 0.02714(5) 0.0276(2) Uani d 1
H H9 0.1303 0.6329 -0.0001 0.033 Uiso calc 1
C C10 0.22059(7) 0.65826(10) 0.06926(5) 0.0290(2) Uani d 1
H H10 0.2152 0.7360 0.0707 0.035 Uiso calc 1
C C11 0.27903(6) 0.60616(10) 0.10949(5) 0.0269(2) Uani d 1
H H11 0.3133 0.6480 0.1387 0.032 Uiso calc 1
C C12 0.28713(6) 0.49265(10) 0.10673(5) 0.0224(2) Uani d 1
H H12 0.3270 0.4572 0.1343 0.027 Uiso calc 1
C C13 0.30239(5) 0.34444(8) -0.01334(4) 0.01673(18) Uani d 1
H H13A 0.3456 0.3279 -0.0209 0.020 Uiso calc 1
H H13B 0.2996 0.4254 -0.0093 0.020 Uiso calc 1
C C14 0.23657(5) 0.30416(9) -0.06305(4) 0.01831(19) Uani d 1
H H14A 0.2318 0.2232 -0.0607 0.022 Uiso calc 1
H H14B 0.1934 0.3393 -0.0616 0.022 Uiso calc 1
C C15 0.24436(5) 0.33405(8) -0.11817(4) 0.01549(17) Uani d 1
H H15A 0.2571 0.4132 -0.1170 0.019 Uiso calc 1
H H15B 0.2841 0.2908 -0.1210 0.019 Uiso calc 1
C C16 0.14732(6) 0.20164(8) -0.16939(4) 0.0202(2) Uani d 1
H H16A 0.1087 0.1869 -0.2059 0.030 Uiso calc 1
H H16B 0.1287 0.1997 -0.1393 0.030 Uiso calc 1
H H16C 0.1843 0.1453 -0.1621 0.030 Uiso calc 1
C C17 0.20009(6) 0.31652(9) -0.22064(4) 0.0203(2) Uani d 1
H H17A 0.2340 0.2569 -0.2172 0.031 Uiso calc 1
H H17B 0.2224 0.3878 -0.2216 0.031 Uiso calc 1
H H17C 0.1581 0.3069 -0.2556 0.031 Uiso calc 1
C C18 0.12001(5) 0.39863(8) -0.17835(4) 0.01773(19) Uani d 1
H H18A 0.0798 0.3836 -0.2146 0.021 Uiso calc 1
H H18B 0.1024 0.3888 -0.1475 0.021 Uiso calc 1
C C19 0.14251(5) 0.51683(8) -0.17835(4) 0.01772(19) Uani d 1
C C20 0.14317(6) 0.56721(9) -0.22727(5) 0.0229(2) Uani d 1
H H20 0.1303 0.5263 -0.2615 0.027 Uiso calc 1
C C21 0.16279(7) 0.67763(10) -0.22577(5) 0.0292(3) Uani d 1
H H21 0.1642 0.7116 -0.2588 0.035 Uiso calc 1
C C22 0.18025(7) 0.73815(9) -0.17629(6) 0.0282(2) Uani d 1
H H22 0.1936 0.8135 -0.1756 0.034 Uiso calc 1
C C23 0.17838(6) 0.68936(9) -0.12783(5) 0.0247(2) Uani d 1
H H23 0.1897 0.7313 -0.0941 0.030 Uiso calc 1
C C24 0.15983(6) 0.57893(9) -0.12892(5) 0.0203(2) Uani d 1
H H24 0.1589 0.5452 -0.0956 0.024 Uiso calc 1
B B1 0.46620(6) 0.23547(9) 0.36054(4) 0.01377(19) Uani d 1
C C25 0.53180(5) 0.27524(8) 0.41906(4) 0.01506(17) Uani d 1
C C26 0.53687(5) 0.37636(8) 0.44722(4) 0.01841(19) Uani d 1
H H26 0.4994 0.4284 0.4321 0.022 Uiso calc 1
C C27 0.59477(6) 0.40360(9) 0.49663(5) 0.0222(2) Uani d 1
H H27 0.5956 0.4725 0.5147 0.027 Uiso calc 1
C C28 0.65101(6) 0.33058(9) 0.51945(4) 0.0217(2) Uani d 1
H H28 0.6902 0.3484 0.5532 0.026 Uiso calc 1
C C29 0.64893(6) 0.23066(9) 0.49194(4) 0.0208(2) Uani d 1
H H29 0.6874 0.1803 0.5065 0.025 Uiso calc 1
C C30 0.59059(5) 0.20459(8) 0.44326(4) 0.01846(19) Uani d 1
H H30 0.5903 0.1357 0.4254 0.022 Uiso calc 1
C C31 0.43022(5) 0.12063(8) 0.37144(4) 0.01409(17) Uani d 1
C C32 0.43723(5) 0.08192(8) 0.42503(4) 0.01565(18) Uani d 1
H H32 0.4664 0.1220 0.4576 0.019 Uiso calc 1
C C33 0.40298(5) -0.01320(8) 0.43244(4) 0.01751(18) Uani d 1
H H33 0.4094 -0.0366 0.4696 0.021 Uiso calc 1
C C34 0.35964(5) -0.07381(8) 0.38589(5) 0.01895(19) Uani d 1
H H34 0.3368 -0.1391 0.3908 0.023 Uiso calc 1
C C35 0.35032(5) -0.03701(9) 0.33182(5) 0.01950(19) Uani d 1
H H35 0.3204 -0.0767 0.2994 0.023 Uiso calc 1
C C36 0.38493(5) 0.05798(8) 0.32539(4) 0.01735(18) Uani d 1
H H36 0.3776 0.0817 0.2881 0.021 Uiso calc 1
C C37 0.50326(5) 0.21940(8) 0.31399(4) 0.01491(17) Uani d 1
C C38 0.52380(5) 0.11719(9) 0.29919(4) 0.01828(19) Uani d 1
H H38 0.5107 0.0516 0.3131 0.022 Uiso calc 1
C C39 0.56287(6) 0.10823(10) 0.26469(5) 0.0229(2) Uani d 1
H H39 0.5759 0.0374 0.2559 0.027 Uiso calc 1
C C40 0.58261(6) 0.20214(10) 0.24331(5) 0.0250(2) Uani d 1
H H40 0.6096 0.1963 0.2202 0.030 Uiso calc 1
C C41 0.56232(6) 0.30497(10) 0.25618(5) 0.0240(2) Uani d 1
H H41 0.5748 0.3701 0.2414 0.029 Uiso calc 1
C C42 0.52364(6) 0.31235(9) 0.29076(4) 0.01938(19) Uani d 1
H H42 0.5104 0.3835 0.2990 0.023 Uiso calc 1
C C43 0.40014(5) 0.32412(8) 0.33856(4) 0.01539(17) Uani d 1
C C44 0.36416(5) 0.35274(9) 0.28117(4) 0.01945(19) Uani d 1
H H44 0.3797 0.3210 0.2539 0.023 Uiso calc 1
C C45 0.30691(6) 0.42552(10) 0.26273(5) 0.0246(2) Uani d 1
H H45 0.2839 0.4416 0.2235 0.030 Uiso calc 1
C C46 0.28330(6) 0.47461(9) 0.30136(5) 0.0266(2) Uani d 1
H H46 0.2453 0.5263 0.2891 0.032 Uiso calc 1
C C47 0.31613(6) 0.44687(9) 0.35821(5) 0.0249(2) Uani d 1
H H47 0.3003 0.4793 0.3852 0.030 Uiso calc 1
C C48 0.37217(5) 0.37170(9) 0.37589(4) 0.01895(19) Uani d 1
H H48 0.3924 0.3517 0.4148 0.023 Uiso calc 1
B B2 -0.05215(6) 0.70020(10) 0.40237(5) 0.0163(2) Uani d 1
C C49 -0.04678(5) 0.73498(8) 0.46616(4) 0.01608(18) Uani d 1
C C50 -0.01343(5) 0.83323(9) 0.49223(4) 0.01913(19) Uani d 1
H H50 0.0002 0.8850 0.4704 0.023 Uiso calc 1
C C51 0.00054(6) 0.85813(9) 0.54879(4) 0.0213(2) Uani d 1
H H51 0.0240 0.9250 0.5649 0.026 Uiso calc 1
C C52 -0.01996(6) 0.78472(9) 0.58155(4) 0.0218(2) Uani d 1
H H52 -0.0102 0.8005 0.6202 0.026 Uiso calc 1
C C53 -0.05484(6) 0.68795(9) 0.55698(4) 0.0221(2) Uani d 1
H H53 -0.0699 0.6378 0.5787 0.026 Uiso calc 1
C C54 -0.06784(5) 0.66418(9) 0.50041(4) 0.01887(19) Uani d 1
H H54 -0.0918 0.5976 0.4845 0.023 Uiso calc 1
C C55 0.02320(5) 0.64157(8) 0.40784(4) 0.01560(18) Uani d 1
C C56 0.08370(5) 0.63716(8) 0.45817(4) 0.01707(18) Uani d 1
H H56 0.0813 0.6677 0.4916 0.020 Uiso calc 1
C C57 0.14745(5) 0.58952(8) 0.46106(5) 0.0200(2) Uani d 1
H H57 0.1872 0.5881 0.4961 0.024 Uiso calc 1
C C58 0.15304(6) 0.54410(8) 0.41296(5) 0.0205(2) Uani d 1
H H58 0.1965 0.5123 0.4147 0.025 Uiso calc 1
C C59 0.09406(6) 0.54589(8) 0.36225(5) 0.01945(19) Uani d 1
H H59 0.0970 0.5152 0.3290 0.023 Uiso calc 1
C C60 0.03075(6) 0.59263(8) 0.36028(4) 0.01809(19) Uani d 1
H H60 -0.0092 0.5916 0.3254 0.022 Uiso calc 1
C C61 -0.11684(5) 0.60929(10) 0.37559(4) 0.0204(2) Uani d 1
C C62 -0.10414(6) 0.49566(10) 0.38699(5) 0.0259(2) Uani d 1
H H62 -0.0571 0.4723 0.4090 0.031 Uiso calc 1
C C63 -0.15750(7) 0.41580(12) 0.36737(6) 0.0349(3) Uani d 1
H H63 -0.1463 0.3402 0.3764 0.042 Uiso calc 1
C C64 -0.22645(8) 0.44651(14) 0.33485(5) 0.0412(4) Uani d 1
H H64 -0.2630 0.3927 0.3209 0.049 Uiso calc 1
C C65 -0.24121(7) 0.55746(15) 0.32296(5) 0.0392(4) Uani d 1
H H65 -0.2884 0.5798 0.3006 0.047 Uiso calc 1
C C66 -0.18766(6) 0.63718(12) 0.34342(4) 0.0269(2) Uani d 1
H H66 -0.1997 0.7127 0.3352 0.032 Uiso calc 1
C C67 -0.06546(5) 0.81251(9) 0.36295(4) 0.01731(18) Uani d 1
C C68 -0.02646(5) 0.84143(9) 0.32986(4) 0.01829(19) Uani d 1
H H68 0.0094 0.7924 0.3287 0.022 Uiso calc 1
C C69 -0.03839(6) 0.93941(9) 0.29857(4) 0.0212(2) Uani d 1
H H69 -0.0110 0.9552 0.2766 0.025 Uiso calc 1
C C70 -0.08985(6) 1.01377(9) 0.29939(5) 0.0233(2) Uani d 1
H H70 -0.0981 1.0804 0.2782 0.028 Uiso calc 1
C C71 -0.12914(6) 0.98859(10) 0.33193(5) 0.0245(2) Uani d 1
H H71 -0.1644 1.0385 0.3332 0.029 Uiso calc 1
C C72 -0.11691(6) 0.89051(10) 0.36257(4) 0.0223(2) Uani d 1
H H72 -0.1447 0.8754 0.3843 0.027 Uiso calc 1

loop_
_atom_site_aniso_label
_atom_site_aniso_U_11
_atom_site_aniso_U_22
_atom_site_aniso_U_33
_atom_site_aniso_U_12
_atom_site_aniso_U_13
_atom_site_aniso_U_23
N1 0.0161(4) 0.0165(4) 0.0189(4) -0.0008(3) 0.0056(3) -0.0011(3)
N2 0.0218(4) 0.0184(4) 0.0173(4) -0.0029(3) 0.0050(3) 0.0030(3)
N3 0.0154(4) 0.0199(4) 0.0148(4) -0.0009(3) 0.0061(3) 0.0032(3)
N4 0.0169(4) 0.0160(4) 0.0138(4) -0.0020(3) 0.0060(3) 0.0003(3)
C1 0.0180(4) 0.0167(4) 0.0126(4) -0.0019(3) 0.0049(4) -0.0008(3)
C2 0.0184(5) 0.0185(5) 0.0214(5) -0.0051(4) 0.0066(4) -0.0034(4)
C3 0.0203(5) 0.0247(5) 0.0288(6) 0.0040(4) 0.0097(4) 0.0006(4)
C4 0.0295(6) 0.0205(5) 0.0232(5) -0.0092(4) 0.0107(4) -0.0013(4)
C5 0.0279(6) 0.0298(6) 0.0239(5) 0.0051(5) 0.0076(5) 0.0119(5)
C6 0.0165(4) 0.0249(5) 0.0188(5) -0.0019(4) 0.0087(4) 0.0035(4)
C7 0.0167(5) 0.0263(5) 0.0176(5) 0.0004(4) 0.0094(4) 0.0027(4)
C8 0.0161(5) 0.0329(6) 0.0207(5) 0.0015(4) 0.0079(4) 0.0023(4)
C9 0.0226(5) 0.0357(6) 0.0262(6) 0.0107(5) 0.0113(5) 0.0064(5)
C10 0.0318(6) 0.0278(6) 0.0327(6) 0.0071(5) 0.0181(5) 0.0014(5)
C11 0.0259(6) 0.0305(6) 0.0261(6) -0.0003(5) 0.0118(5) -0.0052(5)
C12 0.0182(5) 0.0310(6) 0.0182(5) 0.0027(4) 0.0073(4) 0.0005(4)
C13 0.0170(4) 0.0199(5) 0.0135(4) -0.0023(4) 0.0061(4) 0.0031(3)
C14 0.0178(5) 0.0227(5) 0.0140(4) -0.0037(4) 0.0057(4) 0.0030(4)
C15 0.0148(4) 0.0175(4) 0.0139(4) -0.0010(3) 0.0051(3) 0.0011(3)
C16 0.0235(5) 0.0165(5) 0.0200(5) -0.0059(4) 0.0075(4) -0.0007(4)
C17 0.0251(5) 0.0235(5) 0.0153(4) -0.0014(4) 0.0110(4) -0.0003(4)
C18 0.0151(4) 0.0195(5) 0.0177(5) 0.0002(4) 0.0053(4) 0.0014(4)
C19 0.0149(4) 0.0183(5) 0.0196(5) 0.0020(3) 0.0062(4) 0.0020(4)
C20 0.0276(5) 0.0214(5) 0.0207(5) 0.0042(4) 0.0106(4) 0.0033(4)
C21 0.0397(7) 0.0219(5) 0.0330(6) 0.0057(5) 0.0217(5) 0.0086(5)
C22 0.0317(6) 0.0162(5) 0.0411(7) 0.0023(4) 0.0189(5) 0.0021(5)
C23 0.0240(5) 0.0206(5) 0.0292(6) 0.0029(4) 0.0098(5) -0.0037(4)
C24 0.0195(5) 0.0211(5) 0.0206(5) 0.0035(4) 0.0080(4) 0.0016(4)
B1 0.0150(5) 0.0129(4) 0.0134(5) 0.0005(4) 0.0055(4) 0.0003(4)
C25 0.0168(4) 0.0152(4) 0.0141(4) -0.0012(3) 0.0070(4) 0.0013(3)
C26 0.0185(5) 0.0161(4) 0.0199(5) -0.0003(4) 0.0066(4) -0.0008(4)
C27 0.0236(5) 0.0189(5) 0.0223(5) -0.0036(4) 0.0068(4) -0.0054(4)
C28 0.0188(5) 0.0246(5) 0.0178(5) -0.0052(4) 0.0027(4) -0.0016(4)
C29 0.0169(5) 0.0218(5) 0.0206(5) 0.0008(4) 0.0039(4) 0.0025(4)
C30 0.0186(5) 0.0172(4) 0.0185(5) 0.0005(4) 0.0059(4) -0.0010(4)
C31 0.0133(4) 0.0136(4) 0.0156(4) 0.0026(3) 0.0058(3) 0.0005(3)
C32 0.0158(4) 0.0158(4) 0.0155(4) 0.0017(3) 0.0062(4) -0.0005(3)
C33 0.0177(4) 0.0174(4) 0.0196(5) 0.0031(4) 0.0095(4) 0.0037(4)
C34 0.0166(4) 0.0151(4) 0.0273(5) 0.0001(4) 0.0108(4) 0.0006(4)
C35 0.0162(4) 0.0199(5) 0.0215(5) -0.0026(4) 0.0062(4) -0.0047(4)
C36 0.0163(4) 0.0189(5) 0.0156(4) -0.0004(4) 0.0048(4) 0.0000(4)
C37 0.0137(4) 0.0171(4) 0.0125(4) -0.0001(3) 0.0034(3) -0.0007(3)
C38 0.0183(5) 0.0186(5) 0.0169(4) 0.0011(4) 0.0056(4) -0.0009(4)
C39 0.0200(5) 0.0282(5) 0.0195(5) 0.0030(4) 0.0065(4) -0.0060(4)
C40 0.0198(5) 0.0402(6) 0.0169(5) -0.0004(4) 0.0090(4) -0.0028(4)
C41 0.0231(5) 0.0303(6) 0.0206(5) -0.0049(4) 0.0104(4) 0.0029(4)
C42 0.0196(5) 0.0194(5) 0.0199(5) -0.0018(4) 0.0084(4) -0.0003(4)
C43 0.0153(4) 0.0129(4) 0.0178(4) -0.0011(3) 0.0061(4) 0.0001(3)
C44 0.0181(5) 0.0203(5) 0.0202(5) 0.0017(4) 0.0077(4) 0.0037(4)
C45 0.0197(5) 0.0256(5) 0.0261(5) 0.0037(4) 0.0061(4) 0.0092(4)
C46 0.0188(5) 0.0197(5) 0.0385(6) 0.0054(4) 0.0078(5) 0.0016(4)
C47 0.0197(5) 0.0223(5) 0.0337(6) 0.0008(4) 0.0112(5) -0.0089(4)
C48 0.0166(5) 0.0194(5) 0.0207(5) -0.0012(4) 0.0069(4) -0.0036(4)
B2 0.0134(5) 0.0211(5) 0.0144(5) 0.0000(4) 0.0056(4) 0.0004(4)
C49 0.0128(4) 0.0196(5) 0.0157(4) 0.0027(3) 0.0053(3) 0.0018(3)
C50 0.0183(5) 0.0203(5) 0.0179(5) -0.0001(4) 0.0059(4) 0.0027(4)
C51 0.0208(5) 0.0209(5) 0.0193(5) 0.0009(4) 0.0046(4) -0.0017(4)
C52 0.0231(5) 0.0265(5) 0.0165(5) 0.0045(4) 0.0084(4) -0.0008(4)
C53 0.0246(5) 0.0260(5) 0.0194(5) 0.0010(4) 0.0125(4) 0.0023(4)
C54 0.0186(5) 0.0207(5) 0.0186(5) 0.0000(4) 0.0084(4) 0.0000(4)
C55 0.0160(4) 0.0144(4) 0.0168(4) -0.0012(3) 0.0069(4) 0.0006(3)
C56 0.0163(4) 0.0164(4) 0.0181(4) -0.0003(3) 0.0061(4) 0.0001(3)
C57 0.0161(5) 0.0175(5) 0.0237(5) 0.0005(4) 0.0044(4) 0.0005(4)
C58 0.0179(5) 0.0149(4) 0.0310(6) 0.0017(4) 0.0119(4) 0.0012(4)
C59 0.0238(5) 0.0152(4) 0.0229(5) -0.0007(4) 0.0130(4) -0.0009(4)
C60 0.0199(5) 0.0169(4) 0.0178(5) -0.0009(4) 0.0075(4) 0.0003(4)
C61 0.0178(5) 0.0314(6) 0.0132(4) -0.0043(4) 0.0072(4) -0.0025(4)
C62 0.0265(6) 0.0299(6) 0.0241(5) -0.0088(5) 0.0127(5) -0.0059(4)
C63 0.0433(7) 0.0381(7) 0.0313(6) -0.0210(6) 0.0234(6) -0.0132(5)
C64 0.0390(7) 0.0655(10) 0.0244(6) -0.0332(7) 0.0183(6) -0.0187(6)
C65 0.0200(5) 0.0824(11) 0.0143(5) -0.0175(6) 0.0057(4) -0.0051(6)
C66 0.0180(5) 0.0497(7) 0.0139(5) -0.0051(5) 0.0073(4) 0.0006(5)
C67 0.0148(4) 0.0225(5) 0.0131(4) 0.0003(4) 0.0036(4) -0.0002(4)
C68 0.0149(4) 0.0212(5) 0.0180(4) 0.0002(4) 0.0054(4) 0.0007(4)
C69 0.0182(5) 0.0239(5) 0.0190(5) -0.0037(4) 0.0042(4) 0.0020(4)
C70 0.0228(5) 0.0201(5) 0.0196(5) 0.0001(4) 0.0001(4) 0.0022(4)
C71 0.0217(5) 0.0266(5) 0.0202(5) 0.0077(4) 0.0026(4) -0.0009(4)
C72 0.0192(5) 0.0303(6) 0.0170(5) 0.0059(4) 0.0064(4) 0.0017(4)

loop_
_atom_type_symbol
_atom_type_description
_atom_type_scat_dispersion_real
_atom_type_scat_dispersion_imag
_atom_type_scat_source
C C 0.0033 0.0016 'International Tables Vol C Tables 4.2.6.8 and 6.1.1.4'
N N 0.0061 0.0033 'International Tables Vol C Tables 4.2.6.8 and 6.1.1.4'
H H 0.0000 0.0000 'International Tables Vol C Tables 4.2.6.8 and 6.1.1.4'
B B 0.0013 0.0007 'International Tables Vol C Tables 4.2.6.8 and 6.1.1.4'

loop_
_geom_angle_atom_site_label_1
_geom_angle_atom_site_label_2
_geom_angle_atom_site_label_3
_geom_angle
C1 N1 C2 121.72(9)
C1 N1 C3 123.01(9)
C2 N1 C3 115.22(8)
C1 N2 C5 122.30(9)
C1 N2 C4 121.50(9)
C5 N2 C4 116.13(9)
C1 N3 C13 120.42(8)
C1 N3 C6 121.80(8)
C13 N3 C6 117.78(8)
C16 N4 C17 107.85(8)
C16 N4 C15 111.56(8)
C17 N4 C15 107.40(7)
C16 N4 C18 107.36(8)
C17 N4 C18 110.02(8)
C15 N4 C18 112.57(7)
N2 C1 N1 121.16(9)
N2 C1 N3 119.26(9)
N1 C1 N3 119.57(9)
N1 C2 H2A 109.5
N1 C2 H2B 109.5
H2A C2 H2B 109.5
N1 C2 H2C 109.5
H2A C2 H2C 109.5
H2B C2 H2C 109.5
N1 C3 H3A 109.5
N1 C3 H3B 109.5
H3A C3 H3B 109.5
N1 C3 H3C 109.5
H3A C3 H3C 109.5
H3B C3 H3C 109.5
N2 C4 H4A 109.5
N2 C4 H4B 109.5
H4A C4 H4B 109.5
N2 C4 H4C 109.5
H4A C4 H4C 109.5
H4B C4 H4C 109.5
N2 C5 H5A 109.5
N2 C5 H5B 109.5
H5A C5 H5B 109.5
N2 C5 H5C 109.5
H5A C5 H5C 109.5
H5B C5 H5C 109.5
N3 C6 C7 109.57(8)
N3 C6 H6A 109.8
C7 C6 H6A 109.8
N3 C6 H6B 109.8
C7 C6 H6B 109.8
H6A C6 H6B 108.2
C8 C7 C12 118.81(10)
C8 C7 C6 120.56(10)
C12 C7 C6 120.60(10)
C9 C8 C7 120.37(11)
C9 C8 H8 119.8
C7 C8 H8 119.8
C10 C9 C8 120.20(11)
C10 C9 H9 119.9
C8 C9 H9 119.9
C9 C10 C11 120.11(11)
C9 C10 H10 119.9
C11 C10 H10 119.9
C12 C11 C10 119.73(11)
C12 C11 H11 120.1
C10 C11 H11 120.1
C11 C12 C7 120.75(10)
C11 C12 H12 119.6
C7 C12 H12 119.6
N3 C13 C14 110.54(8)
N3 C13 H13A 109.5
C14 C13 H13A 109.5
N3 C13 H13B 109.5
C14 C13 H13B 109.5
H13A C13 H13B 108.1
C15 C14 C13 108.91(8)
C15 C14 H14A 109.9
C13 C14 H14A 109.9
C15 C14 H14B 109.9
C13 C14 H14B 109.9
H14A C14 H14B 108.3
N4 C15 C14 114.25(8)
N4 C15 H15A 108.7
C14 C15 H15A 108.7
N4 C15 H15B 108.7
C14 C15 H15B 108.7
H15A C15 H15B 107.6
N4 C16 H16A 109.5
N4 C16 H16B 109.5
H16A C16 H16B 109.5
N4 C16 H16C 109.5
H16A C16 H16C 109.5
H16B C16 H16C 109.5
N4 C17 H17A 109.5
N4 C17 H17B 109.5
H17A C17 H17B 109.5
N4 C17 H17C 109.5
H17A C17 H17C 109.5
H17B C17 H17C 109.5
C19 C18 N4 114.89(8)
C19 C18 H18A 108.5
N4 C18 H18A 108.5
C19 C18 H18B 108.5
N4 C18 H18B 108.5
H18A C18 H18B 107.5
C24 C19 C20 119.33(10)
C24 C19 C18 119.01(9)
C20 C19 C18 121.59(9)
C21 C20 C19 119.76(10)
C21 C20 H20 120.1
C19 C20 H20 120.1
C22 C21 C20 120.27(11)
C22 C21 H21 119.9
C20 C21 H21 119.9
C21 C22 C23 120.33(11)
C21 C22 H22 119.8
C23 C22 H22 119.8
C22 C23 C24 119.58(11)
C22 C23 H23 120.2
C24 C23 H23 120.2
C23 C24 C19 120.71(10)
C23 C24 H24 119.6
C19 C24 H24 119.6
C43 B1 C31 104.53(7)
C43 B1 C37 111.84(8)
C31 B1 C37 112.32(8)
C43 B1 C25 113.09(8)
C31 B1 C25 110.61(8)
C37 B1 C25 104.66(7)
C26 C25 C30 114.94(9)
C26 C25 B1 126.45(9)
C30 C25 B1 118.57(8)
C27 C26 C25 122.68(10)
C27 C26 H26 118.7
C25 C26 H26 118.7
C28 C27 C26 120.33(10)
C28 C27 H27 119.8
C26 C27 H27 119.8
C27 C28 C29 118.77(10)
C27 C28 H28 120.6
C29 C28 H28 120.6
C30 C29 C28 120.04(10)
C30 C29 H29 120.0
C28 C29 H29 120.0
C29 C30 C25 123.21(10)
C29 C30 H30 118.4
C25 C30 H30 118.4
C32 C31 C36 115.19(9)
C32 C31 B1 124.25(8)
C36 C31 B1 120.41(8)
C33 C32 C31 122.61(9)
C33 C32 H32 118.7
C31 C32 H32 118.7
C34 C33 C32 120.42(9)
C34 C33 H33 119.8
C32 C33 H33 119.8
C33 C34 C35 118.74(9)
C33 C34 H34 120.6
C35 C34 H34 120.6
C36 C35 C34 119.90(9)
C36 C35 H35 120.1
C34 C35 H35 120.1
C35 C36 C31 123.13(9)
C35 C36 H36 118.4
C31 C36 H36 118.4
C38 C37 C42 115.16(9)
C38 C37 B1 124.42(8)
C42 C37 B1 120.08(8)
C39 C38 C37 122.54(10)
C39 C38 H38 118.7
C37 C38 H38 118.7
C40 C39 C38 120.34(10)
C40 C39 H39 119.8
C38 C39 H39 119.8
C39 C40 C41 118.96(10)
C39 C40 H40 120.5
C41 C40 H40 120.5
C40 C41 C42 119.91(10)
C40 C41 H41 120.0
C42 C41 H41 120.0
C41 C42 C37 123.07(10)
C41 C42 H42 118.5
C37 C42 H42 118.5
C48 C43 C44 114.87(9)
C48 C43 B1 121.75(9)
C44 C43 B1 123.24(8)
C45 C44 C43 122.86(10)
C45 C44 H44 118.6
C43 C44 H44 118.6
C46 C45 C44 120.28(10)
C46 C45 H45 119.9
C44 C45 H45 119.9
C45 C46 C47 118.82(10)
C45 C46 H46 120.6
C47 C46 H46 120.6
C46 C47 C48 120.28(10)
C46 C47 H47 119.9
C48 C47 H47 119.9
C47 C48 C43 122.77(10)
C47 C48 H48 118.6
C43 C48 H48 118.6
C49 B2 C55 108.64(8)
C49 B2 C61 108.73(8)
C55 B2 C61 108.51(8)
C49 B2 C67 109.06(8)
C55 B2 C67 109.66(8)
C61 B2 C67 112.18(8)
C54 C49 C50 115.39(9)
C54 C49 B2 122.73(9)
C50 C49 B2 121.53(9)
C51 C50 C49 122.97(9)
C51 C50 H50 118.5
C49 C50 H50 118.5
C52 C51 C50 119.77(10)
C52 C51 H51 120.1
C50 C51 H51 120.1
C53 C52 C51 119.11(10)
C53 C52 H52 120.4
C51 C52 H52 120.4
C52 C53 C54 120.21(10)
C52 C53 H53 119.9
C54 C53 H53 119.9
C53 C54 C49 122.50(10)
C53 C54 H54 118.7
C49 C54 H54 118.7
C56 C55 C60 115.27(9)
C56 C55 B2 123.89(8)
C60 C55 B2 120.83(9)
C57 C56 C55 122.51(9)
C57 C56 H56 118.7
C55 C56 H56 118.7
C58 C57 C56 120.37(10)
C58 C57 H57 119.8
C56 C57 H57 119.8
C59 C58 C57 118.96(9)
C59 C58 H58 120.5
C57 C58 H58 120.5
C58 C59 C60 119.90(9)
C58 C59 H59 120.1
C60 C59 H59 120.1
C59 C60 C55 122.97(10)
C59 C60 H60 118.5
C55 C60 H60 118.5
C66 C61 C62 115.02(10)
C66 C61 B2 124.16(10)
C62 C61 B2 120.72(9)
C63 C62 C61 123.07(12)
C63 C62 H62 118.5
C61 C62 H62 118.5
C64 C63 C62 120.12(14)
C64 C63 H63 119.9
C62 C63 H63 119.9
C63 C64 C65 118.60(12)
C63 C64 H64 120.7
C65 C64 H64 120.7
C64 C65 C66 120.96(13)
C64 C65 H65 119.5
C66 C65 H65 119.5
C65 C66 C61 122.22(13)
C65 C66 H66 118.9
C61 C66 H66 118.9
C72 C67 C68 114.73(9)
C72 C67 B2 120.29(9)
C68 C67 B2 124.92(9)
C69 C68 C67 122.66(10)
C69 C68 H68 118.7
C67 C68 H68 118.7
C70 C69 C68 120.56(10)
C70 C69 H69 119.7
C68 C69 H69 119.7
C69 C70 C71 118.51(10)
C69 C70 H70 120.7
C71 C70 H70 120.7
C70 C71 C72 120.24(10)
C70 C71 H71 119.9
C72 C71 H71 119.9
C71 C72 C67 123.29(10)
C71 C72 H72 118.4
C67 C72 H72 118.4

loop_
_geom_bond_atom_site_label_1
_geom_bond_atom_site_label_2
_geom_bond_distance
N1 C1 1.3407(13)
N1 C2 1.4639(13)
N1 C3 1.4644(13)
N2 C1 1.3364(13)
N2 C5 1.4648(14)
N2 C4 1.4673(14)
N3 C1 1.3539(13)
N3 C13 1.4676(12)
N3 C6 1.4820(12)
N4 C16 1.4994(13)
N4 C17 1.5017(12)
N4 C15 1.5144(13)
N4 C18 1.5293(13)
C2 H2A 0.9800
C2 H2B 0.9800
C2 H2C 0.9800
C3 H3A 0.9800
C3 H3B 0.9800
C3 H3C 0.9800
C4 H4A 0.9800
C4 H4B 0.9800
C4 H4C 0.9800
C5 H5A 0.9800
C5 H5B 0.9800
C5 H5C 0.9800
C6 C7 1.5119(15)
C6 H6A 0.9900
C6 H6B 0.9900
C7 C8 1.3963(15)
C7 C12 1.3965(15)
C8 C9 1.3919(17)
C8 H8 0.9500
C9 C10 1.3823(18)
C9 H9 0.9500
C10 C11 1.3910(17)
C10 H10 0.9500
C11 C12 1.3895(17)
C11 H11 0.9500
C12 H12 0.9500
C13 C14 1.5315(14)
C13 H13A 0.9900
C13 H13B 0.9900
C14 C15 1.5205(13)
C14 H14A 0.9900
C14 H14B 0.9900
C15 H15A 0.9900
C15 H15B 0.9900
C16 H16A 0.9800
C16 H16B 0.9800
C16 H16C 0.9800
C17 H17A 0.9800
C17 H17B 0.9800
C17 H17C 0.9800
C18 C19 1.5030(14)
C18 H18A 0.9900
C18 H18B 0.9900
C19 C24 1.3946(14)
C19 C20 1.3958(14)
C20 C21 1.3919(16)
C20 H20 0.9500
C21 C22 1.3852(18)
C21 H21 0.9500
C22 C23 1.3858(17)
C22 H22 0.9500
C23 C24 1.3870(15)
C23 H23 0.9500
C24 H24 0.9500
B1 C43 1.6430(14)
B1 C31 1.6447(14)
B1 C37 1.6465(14)
B1 C25 1.6505(15)
C25 C26 1.4040(14)
C25 C30 1.4075(14)
C26 C27 1.3979(15)
C26 H26 0.9500
C27 C28 1.3867(16)
C27 H27 0.9500
C28 C29 1.3919(15)
C28 H28 0.9500
C29 C30 1.3885(15)
C29 H29 0.9500
C30 H30 0.9500
C31 C32 1.4021(13)
C31 C36 1.4073(13)
C32 C33 1.3966(14)
C32 H32 0.9500
C33 C34 1.3890(15)
C33 H33 0.9500
C34 C35 1.3941(15)
C34 H34 0.9500
C35 C36 1.3912(14)
C35 H35 0.9500
C36 H36 0.9500
C37 C38 1.4041(14)
C37 C42 1.4073(14)
C38 C39 1.3999(14)
C38 H38 0.9500
C39 C40 1.3862(17)
C39 H39 0.9500
C40 C41 1.3906(17)
C40 H40 0.9500
C41 C42 1.3939(14)
C41 H41 0.9500
C42 H42 0.9500
C43 C48 1.4083(13)
C43 C44 1.4091(14)
C44 C45 1.3921(15)
C44 H44 0.9500
C45 C46 1.3867(17)
C45 H45 0.9500
C46 C47 1.3882(17)
C46 H46 0.9500
C47 C48 1.3932(15)
C47 H47 0.9500
C48 H48 0.9500
B2 C49 1.6463(14)
B2 C55 1.6477(15)
B2 C61 1.6512(16)
B2 C67 1.6521(15)
C49 C54 1.4047(14)
C49 C50 1.4051(14)
C50 C51 1.3953(14)
C50 H50 0.9500
C51 C52 1.3904(15)
C51 H51 0.9500
C52 C53 1.3896(16)
C52 H52 0.9500
C53 C54 1.3966(14)
C53 H53 0.9500
C54 H54 0.9500
C55 C56 1.4008(14)
C55 C60 1.4127(13)
C56 C57 1.3967(14)
C56 H56 0.9500
C57 C58 1.3907(15)
C57 H57 0.9500
C58 C59 1.3897(16)
C58 H58 0.9500
C59 C60 1.3913(14)
C59 H59 0.9500
C60 H60 0.9500
C61 C66 1.4008(15)
C61 C62 1.4099(17)
C62 C63 1.3967(16)
C62 H62 0.9500
C63 C64 1.381(2)
C63 H63 0.9500
C64 C65 1.385(2)
C64 H64 0.9500
C65 C66 1.3995(18)
C65 H65 0.9500
C66 H66 0.9500
C67 C72 1.4080(14)
C67 C68 1.4082(13)
C68 C69 1.3991(15)
C68 H68 0.9500
C69 C70 1.3880(16)
C69 H69 0.9500
C70 C71 1.3908(16)
C70 H70 0.9500
C71 C72 1.3917(16)
C71 H71 0.9500
C72 H72 0.9500

loop_
_geom_hbond_atom_site_label_D
_geom_hbond_atom_site_label_H
_geom_hbond_atom_site_label_A
_geom_hbond_site_symmetry_A
_geom_hbond_distance_DH
_geom_hbond_distance_HA
_geom_hbond_distance_DA
_geom_hbond_angle_DHA
_geom_hbond_publ_flag
C2 H2B Cg1 2_655 0.98 2.76 3.441 127 y
C15 H15A Cg1 4_565 0.99 2.94 3.538 120 y
C17 H17A Cg2 4_565 0.98 2.76 3.716 166 y
C4 H4A Cg3 2_545 0.98 2.88 3.840 169 y
C20 H20 Cg3 3_565 0.95 2.91 3.719 144 y

loop_
_geom_torsion_atom_site_label_1
_geom_torsion_atom_site_label_2
_geom_torsion_atom_site_label_3
_geom_torsion_atom_site_label_4
_geom_torsion
C5 N2 C1 N1 30.14(15)
C4 N2 C1 N1 -146.67(10)
C5 N2 C1 N3 -150.09(10)
C4 N2 C1 N3 33.10(14)
C2 N1 C1 N2 -147.59(10)
C3 N1 C1 N2 34.77(14)
C2 N1 C1 N3 32.64(14)
C3 N1 C1 N3 -145.00(10)
C13 N3 C1 N2 -136.31(10)
C6 N3 C1 N2 44.00(14)
C13 N3 C1 N1 43.47(13)
C6 N3 C1 N1 -136.23(10)
C1 N3 C6 C7 124.68(10)
C13 N3 C6 C7 -55.02(11)
N3 C6 C7 C8 107.17(10)
N3 C6 C7 C12 -70.71(12)
C12 C7 C8 C9 1.94(15)
C6 C7 C8 C9 -175.97(9)
C7 C8 C9 C10 -1.02(16)
C8 C9 C10 C11 -0.36(17)
C9 C10 C11 C12 0.80(17)
C10 C11 C12 C7 0.15(16)
C8 C7 C12 C11 -1.51(15)
C6 C7 C12 C11 176.41(9)
C1 N3 C13 C14 119.40(10)
C6 N3 C13 C14 -60.90(11)
N3 C13 C14 C15 -163.36(8)
C16 N4 C15 C14 -46.69(11)
C17 N4 C15 C14 -164.67(8)
C18 N4 C15 C14 74.08(10)
C13 C14 C15 N4 -171.78(8)
C16 N4 C18 C19 177.68(8)
C17 N4 C18 C19 -65.21(11)
C15 N4 C18 C19 54.53(11)
N4 C18 C19 C24 -99.44(11)
N4 C18 C19 C20 83.67(12)
C24 C19 C20 C21 1.63(16)
C18 C19 C20 C21 178.51(10)
C19 C20 C21 C22 -1.29(18)
C20 C21 C22 C23 0.03(19)
C21 C22 C23 C24 0.87(18)
C22 C23 C24 C19 -0.51(16)
C20 C19 C24 C23 -0.74(15)
C18 C19 C24 C23 -177.69(9)
C43 B1 C25 C26 -4.50(13)
C31 B1 C25 C26 -121.35(10)
C37 B1 C25 C26 117.47(10)
C43 B1 C25 C30 177.93(8)
C31 B1 C25 C30 61.08(11)
C37 B1 C25 C30 -60.10(10)
C30 C25 C26 C27 -2.03(14)
B1 C25 C26 C27 -179.67(9)
C25 C26 C27 C28 1.11(16)
C26 C27 C28 C29 0.66(16)
C27 C28 C29 C30 -1.36(16)
C28 C29 C30 C25 0.36(16)
C26 C25 C30 C29 1.30(14)
B1 C25 C30 C29 179.14(9)
C43 B1 C31 C32 -102.65(10)
C37 B1 C31 C32 135.90(9)
C25 B1 C31 C32 19.38(12)
C43 B1 C31 C36 72.61(10)
C37 B1 C31 C36 -48.84(12)
C25 B1 C31 C36 -165.37(8)
C36 C31 C32 C33 1.25(14)
B1 C31 C32 C33 176.73(9)
C31 C32 C33 C34 -0.23(15)
C32 C33 C34 C35 -0.87(15)
C33 C34 C35 C36 0.85(15)
C34 C35 C36 C31 0.25(15)
C32 C31 C36 C35 -1.27(14)
B1 C31 C36 C35 -176.94(9)
C43 B1 C37 C38 -137.32(10)
C31 B1 C37 C38 -20.16(13)
C25 B1 C37 C38 99.88(10)
C43 B1 C37 C42 49.82(12)
C31 B1 C37 C42 166.99(9)
C25 B1 C37 C42 -72.97(11)
C42 C37 C38 C39 1.15(15)
B1 C37 C38 C39 -172.02(9)
C37 C38 C39 C40 -0.37(16)
C38 C39 C40 C41 -0.70(16)
C39 C40 C41 C42 0.93(16)
C40 C41 C42 C37 -0.10(17)
C38 C37 C42 C41 -0.92(15)
B1 C37 C42 C41 172.57(10)
C31 B1 C43 C48 74.29(11)
C37 B1 C43 C48 -163.94(9)
C25 B1 C43 C48 -46.09(12)
C31 B1 C43 C44 -101.32(10)
C37 B1 C43 C44 20.44(13)
C25 B1 C43 C44 138.30(9)
C48 C43 C44 C45 2.20(15)
B1 C43 C44 C45 178.09(10)
C43 C44 C45 C46 0.80(17)
C44 C45 C46 C47 -2.22(17)
C45 C46 C47 C48 0.54(17)
C46 C47 C48 C43 2.69(17)
C44 C43 C48 C47 -3.93(15)
B1 C43 C48 C47 -179.89(9)
C55 B2 C49 C54 -90.58(11)
C61 B2 C49 C54 27.32(13)
C67 B2 C49 C54 149.93(9)
C55 B2 C49 C50 82.32(11)
C61 B2 C49 C50 -159.77(9)
C67 B2 C49 C50 -37.17(12)
C54 C49 C50 C51 2.28(15)
B2 C49 C50 C51 -171.12(9)
C49 C50 C51 C52 -1.13(16)
C50 C51 C52 C53 -0.67(16)
C51 C52 C53 C54 1.16(16)
C52 C53 C54 C49 0.11(16)
C50 C49 C54 C53 -1.76(15)
B2 C49 C54 C53 171.54(10)
C49 B2 C55 C56 -7.72(13)
C61 B2 C55 C56 -125.77(10)
C67 B2 C55 C56 111.39(10)
C49 B2 C55 C60 173.08(9)
C61 B2 C55 C60 55.03(11)
C67 B2 C55 C60 -67.81(11)
C60 C55 C56 C57 1.07(14)
B2 C55 C56 C57 -178.18(9)
C55 C56 C57 C58 0.11(16)
C56 C57 C58 C59 -0.67(15)
C57 C58 C59 C60 -0.02(15)
C58 C59 C60 C55 1.31(15)
C56 C55 C60 C59 -1.79(14)
B2 C55 C60 C59 177.48(9)
C49 B2 C61 C66 90.18(11)
C55 B2 C61 C66 -151.82(9)
C67 B2 C61 C66 -30.51(13)
C49 B2 C61 C62 -86.04(11)
C55 B2 C61 C62 31.96(12)
C67 B2 C61 C62 153.26(9)
C66 C61 C62 C63 0.73(15)
B2 C61 C62 C63 177.28(10)
C61 C62 C63 C64 0.46(18)
C62 C63 C64 C65 -0.78(18)
C63 C64 C65 C66 -0.10(18)
C64 C65 C66 C61 1.38(17)
C62 C61 C66 C65 -1.63(15)
B2 C61 C66 C65 -178.05(9)
C49 B2 C67 C72 -46.45(12)
C55 B2 C67 C72 -165.31(9)
C61 B2 C67 C72 74.05(12)
C49 B2 C67 C68 130.67(10)
C55 B2 C67 C68 11.82(13)
C61 B2 C67 C68 -108.82(11)
C72 C67 C68 C69 -0.65(15)
B2 C67 C68 C69 -177.92(10)
C67 C68 C69 C70 0.54(16)
C68 C69 C70 C71 -0.02(16)
C69 C70 C71 C72 -0.34(16)
C70 C71 C72 C67 0.20(17)
C68 C67 C72 C71 0.29(16)
B2 C67 C72 C71 177.70(10)

_cod_database_fobs_code 2241506
